data_4505494
loop_
_publ_author_name
'Zhang, Shaowei'
'Zhao, Junwei'
'Ma, Pengtao'
'Chen, Huanni'
'Niu, Jingyang'
'Wang, Jingping'

_publ_section_title
;
 Organic--Inorganic Hybrids Based on Monovacant Keggin-type
 Silicotungstates and 3d-4f Heterometals
;
_journal_issue 3
_journal_name_full 'Crystal Growth &amp; Design'
_journal_page_first 1263
_journal_paper_doi 10.1021/cg2012759
_journal_volume 12
_journal_year 2012
_chemical_formula_sum 'C16 H85 Cu3 N16 O85 Pr Si2 W22'
_chemical_formula_weight 6294.34
_chemical_name_systematic
;

 ?

;
_space_group_IT_number 14
_symmetry_cell_setting monoclinic
_symmetry_space_group_name_Hall '-P 2yn'
_symmetry_space_group_name_H-M 'P 1 21/n 1'
_atom_sites_solution_hydrogens geom
_atom_sites_solution_primary direct
_atom_sites_solution_secondary difmap
_audit_creation_method SHELXL-97
_cell_angle_alpha 90.00
_cell_angle_beta 101.698(10)
_cell_angle_gamma 90.00
_cell_formula_units_Z 4
_cell_length_a 21.816(12)
_cell_length_b 11.667(7)
_cell_length_c 39.20(2)
_cell_measurement_reflns_used 9860
_cell_measurement_temperature 296(2)
_cell_measurement_theta_max 28.70
_cell_measurement_theta_min 2.36
_cell_volume 9770(9)
_computing_cell_refinement 'Bruker SMART'
_computing_data_collection 'Bruker SMART'
_computing_data_reduction 'Bruker SAINT'
_computing_molecular_graphics 'Bruker SHELXTL'
_computing_publication_material 'Bruker SHELXTL'
_computing_structure_refinement 'SHELXL-97 (Sheldrick, 1997)'
_computing_structure_solution 'SHELXS-97 (Sheldrick, 1990)'
_diffrn_ambient_temperature 296(2)
_diffrn_measured_fraction_theta_full 0.979
_diffrn_measured_fraction_theta_max 0.979
_diffrn_measurement_device_type 'CCD area detector'
_diffrn_measurement_method 'phi and omega scans'
_diffrn_radiation_monochromator graphite
_diffrn_radiation_source 'fine-focus sealed tube'
_diffrn_radiation_type MoK\a
_diffrn_radiation_wavelength 0.71073
_diffrn_reflns_av_R_equivalents 0.0531
_diffrn_reflns_av_sigmaI/netI 0.0674
_diffrn_reflns_limit_h_max 25
_diffrn_reflns_limit_h_min -25
_diffrn_reflns_limit_k_max 13
_diffrn_reflns_limit_k_min -13
_diffrn_reflns_limit_l_max 32
_diffrn_reflns_limit_l_min -46
_diffrn_reflns_number 39705
_diffrn_reflns_theta_full 25.00
_diffrn_reflns_theta_max 25.00
_diffrn_reflns_theta_min 1.99
_exptl_absorpt_coefficient_mu 27.042
_exptl_absorpt_correction_T_max 0.0700
_exptl_absorpt_correction_T_min 0.0492
_exptl_absorpt_correction_type multi-scan
_exptl_absorpt_process_details SADABS
_exptl_crystal_colour purple
_exptl_crystal_density_diffrn 4.273
_exptl_crystal_density_method 'not measured'
_exptl_crystal_description block
_exptl_crystal_F_000 11064
_exptl_crystal_size_max 0.28
_exptl_crystal_size_mid 0.25
_exptl_crystal_size_min 0.21
_refine_diff_density_max 4.945
_refine_diff_density_min -2.294
_refine_diff_density_rms 0.384
_refine_ls_extinction_method none
_refine_ls_goodness_of_fit_ref 1.042
_refine_ls_hydrogen_treatment constr
_refine_ls_matrix_type full
_refine_ls_number_parameters 1238
_refine_ls_number_reflns 16849
_refine_ls_number_restraints 281
_refine_ls_restrained_S_all 1.043
_refine_ls_R_factor_all 0.0680
_refine_ls_R_factor_gt 0.0455
_refine_ls_shift/su_max 0.003
_refine_ls_shift/su_mean 0.000
_refine_ls_structure_factor_coef Fsqd
_refine_ls_weighting_details 'calc w=1/[\s^2^(Fo^2^)+(0.0393P)^2^+88.9043P] where P=(Fo^2^+2Fc^2^)/3'
_refine_ls_weighting_scheme calc
_refine_ls_wR_factor_gt 0.0920
_refine_ls_wR_factor_ref 0.0992
_reflns_number_gt 12748
_reflns_number_total 16849
_reflns_threshold_expression >2sigma(I)
_cod_data_source_file cg2012759_si_001.cif
_cod_data_source_block 8
_cod_depositor_comments
;
The following automatic conversions were performed:

'_symmetry_cell_setting' value 'Monoclinic' changed to 'monoclinic'
according to /home/saulius/struct/CIF-dictionaries/cif_core.dic
dictionary named 'cif_core.dic' version 2.4.1 from
2010-06-29.

'_exptl_absorpt_correction_type' value 'Multi-scan'
changed to 'multi-scan' according to
/home/saulius/struct/CIF-dictionaries/cif_core.dic dictionary named
'cif_core.dic' version 2.4.1 from 2010-06-29.

Automatic conversion script
Id: cif_fix_values 1715 2011-07-08 13:25:40Z adriana 
;
_cod_original_cell_volume 9771(10)
_cod_original_sg_symbol_H-M P2(1)/n
_cod_database_code 4505494

loop_
_symmetry_equiv_pos_as_xyz
'x, y, z'
'-x+1/2, y+1/2, -z+1/2'
'-x, -y, -z'
'x-1/2, -y-1/2, z-1/2'

loop_
_atom_site_label
_atom_site_type_symbol
_atom_site_fract_x
_atom_site_fract_y
_atom_site_fract_z
_atom_site_U_iso_or_equiv
_atom_site_adp_type
_atom_site_occupancy
_atom_site_symmetry_multiplicity
_atom_site_calc_flag
_atom_site_refinement_flags
_atom_site_disorder_assembly
_atom_site_disorder_group
W1 W 0.66844(3) 1.91464(6) 1.125672(17) 0.01628(16) Uani 1 1 d . . .
W2 W 0.66264(3) 1.73648(6) 1.059039(17) 0.01459(15) Uani 1 1 d . . .
W3 W 0.70061(3) 1.64117(6) 1.141465(17) 0.01715(16) Uani 1 1 d . . .
W4 W 0.80339(3) 1.62073(6) 1.040282(17) 0.01513(15) Uani 1 1 d . . .
W5 W 0.84353(3) 1.51854(6) 1.122278(17) 0.01698(16) Uani 1 1 d . . .
W6 W 0.94092(3) 1.68394(6) 1.090558(17) 0.01584(16) Uani 1 1 d . . .
W7 W 0.85374(3) 1.72576(6) 1.193085(17) 0.01770(16) Uani 1 1 d . . .
W8 W 0.94842(3) 1.89126(6) 1.158975(17) 0.01776(16) Uani 1 1 d . . .
W9 W 0.81892(3) 1.99987(6) 1.176594(17) 0.01797(16) Uani 1 1 d . . .
W10 W 0.89762(3) 1.98365(6) 1.067195(16) 0.01317(15) Uani 1 1 d . . .
W11 W 0.77112(3) 2.09147(6) 1.084422(16) 0.01313(15) Uani 1 1 d . . .
W12 W 0.54914(3) 1.81828(6) 0.881989(18) 0.02046(17) Uani 1 1 d . A .
W13 W 0.63981(4) 1.70645(7) 0.833513(18) 0.02336(18) Uani 1 1 d . . .
W14 W 0.68184(3) 1.69604(6) 0.920850(18) 0.01928(17) Uani 1 1 d . . .
W15 W 0.78867(4) 1.84363(7) 0.829898(18) 0.02417(18) Uani 1 1 d . . .
W16 W 0.82877(3) 1.82862(6) 0.917135(17) 0.01759(16) Uani 1 1 d . . .
W17 W 0.83233(3) 2.07792(7) 0.876170(18) 0.02188(17) Uani 1 1 d . . .
W18 W 0.73569(3) 2.18755(6) 0.934242(17) 0.01717(16) Uani 1 1 d . . .
W19 W 0.60295(3) 2.06829(6) 0.937020(17) 0.01652(16) Uani 1 1 d . A .
W20 W 0.68684(4) 2.22013(7) 0.838590(18) 0.02527(18) Uani 1 1 d . . .
W21 W 0.64246(4) 1.98954(17) 0.791809(19) 0.0227(4) Uani 0.943(6) 1 d P A 1
W21' W 0.6371(8) 1.929(3) 0.7911(4) 0.025(5) Uiso 0.057(6) 1 d P A 2
W22 W 0.55151(3) 2.09554(7) 0.841229(18) 0.02418(18) Uani 1 1 d . . .
Pr1 Pr 0.74776(4) 1.92858(8) 0.99647(2) 0.0132(2) Uani 1 1 d . . .
Cu1 Cu 0.58619(17) 1.5599(3) 0.74487(8) 0.0739(10) Uani 1 1 d GU . .
N1 N 0.5797(4) 1.7293(5) 0.7308(3) 0.073(5) Uani 1 1 d GDU A .
H1C H 0.5404 1.7446 0.7196 0.088 Uiso 1 1 calc R . .
H1D H 0.5880 1.7730 0.7502 0.088 Uiso 1 1 calc R . .
N2 N 0.6803(3) 1.5872(8) 0.7361(4) 0.081 Uiso 1 1 d GDU A .
H2C H 0.7098 1.5731 0.7553 0.097 Uiso 1 1 calc R . .
H2D H 0.6881 1.5451 0.7182 0.097 Uiso 1 1 calc R . .
N3 N 0.4959(4) 1.5303(8) 0.7547(4) 0.080 Uiso 1 1 d GDU A .
H3C H 0.4869 1.5798 0.7706 0.097 Uiso 1 1 calc R . .
H3D H 0.4664 1.5356 0.7350 0.097 Uiso 1 1 calc R . .
N4 N 0.5946(5) 1.3783(5) 0.7534(3) 0.079 Uiso 1 1 d GD A .
H4C H 0.6089 1.3473 0.7355 0.095 Uiso 1 1 calc R . .
H4D H 0.6240 1.3663 0.7728 0.095 Uiso 1 1 calc R . .
C1 C 0.6217(6) 1.7578(8) 0.7092(3) 0.073(5) Uani 1 1 d GDU A .
H1A H 0.6095 1.7235 0.6863 0.088 Uiso 1 1 calc R . .
H1B H 0.6256 1.8402 0.7068 0.088 Uiso 1 1 calc R . .
C2 C 0.6750(5) 1.7107(9) 0.7276(3) 0.091 Uiso 1 1 d GD A .
H2A H 0.6850 1.7516 0.7496 0.109 Uiso 1 1 calc R . .
H2B H 0.7080 1.7284 0.7151 0.109 Uiso 1 1 calc R . .
C3 C 0.5014(5) 1.4104(9) 0.7684(3) 0.092 Uiso 1 1 d GDU A .
H3A H 0.5169 1.4177 0.7933 0.110 Uiso 1 1 calc R . .
H3B H 0.4588 1.3825 0.7655 0.110 Uiso 1 1 calc R . .
C4 C 0.5376(6) 1.3148(8) 0.7572(4) 0.085 Uiso 1 1 d GD A .
H4A H 0.5467 1.2552 0.7747 0.102 Uiso 1 1 calc R . .
H4B H 0.5162 1.2817 0.7353 0.102 Uiso 1 1 calc R . .
Cu2 Cu 0.76253(11) 0.2943(2) 0.21322(6) 0.0324(6) Uani 1 1 d . . .
Cu3 Cu 0.5000 0.0000 0.0000 0.0271(8) Uani 1 2 d S . .
Cu4 Cu 0.0000 1.0000 0.0000 0.0222(7) Uani 1 2 d S . .
Si1 Si 0.8072(2) 1.8127(4) 1.10724(10) 0.0084(9) Uani 1 1 d . . .
Si2 Si 0.6886(2) 1.9583(4) 0.88138(11) 0.0116(9) Uani 1 1 d . . .
O1 O 0.6095(6) 1.9945(11) 1.1353(3) 0.030(3) Uani 1 1 d . . .
O2 O 0.5975(5) 1.6829(10) 1.0323(3) 0.025(3) Uani 1 1 d . . .
O3 O 0.6654(5) 1.5476(10) 1.1647(3) 0.021(3) Uani 1 1 d U . .
O4 O 0.7876(5) 1.5255(10) 1.0067(3) 0.022(3) Uani 1 1 d . . .
O5 O 0.8560(6) 1.3849(11) 1.1391(3) 0.033(3) Uani 1 1 d . . .
O6 O 1.0116(5) 1.6508(10) 1.0840(3) 0.022(3) Uani 1 1 d . . .
O7 O 0.8648(5) 1.6504(10) 1.2307(3) 0.020(3) Uani 1 1 d U . .
O8 O 1.0227(5) 1.9351(12) 1.1761(3) 0.034(3) Uani 1 1 d . . .
O9 O 0.8113(6) 2.1057(10) 1.2052(3) 0.028(3) Uani 1 1 d . . .
O10 O 0.9633(5) 2.0504(10) 1.0618(3) 0.025(3) Uani 1 1 d . . .
O11 O 0.7538(5) 2.2280(10) 1.0897(3) 0.022(3) Uani 1 1 d U . .
O12 O 0.7400(5) 2.0716(9) 1.0405(3) 0.017(3) Uani 1 1 d U A .
O13 O 0.6871(5) 1.8424(9) 1.0345(3) 0.016(3) Uani 1 1 d U A .
O14 O 0.7967(5) 1.7543(9) 1.0202(3) 0.016(3) Uani 1 1 d U A .
O15 O 0.8546(5) 1.9755(9) 1.0249(3) 0.013(2) Uani 1 1 d . A .
O16 O 0.7677(5) 1.6957(9) 1.1754(3) 0.012(2) Uani 1 1 d U . .
O17 O 0.7615(5) 1.5461(9) 1.1282(3) 0.019(3) Uani 1 1 d . . .
O18 O 0.9081(5) 1.9978(10) 1.1827(3) 0.023(3) Uani 1 1 d U . .
O19 O 0.9259(5) 1.8275(9) 1.0700(3) 0.017(3) Uani 1 1 d U . .
O20 O 0.8163(5) 1.4898(9) 1.0763(3) 0.023(3) Uani 1 1 d . . .
O21 O 0.9318(5) 1.9725(10) 1.1196(3) 0.020(3) Uani 1 1 d U . .
O22 O 0.9346(5) 1.7822(10) 1.1941(3) 0.021(3) Uani 1 1 d U . .
O23 O 0.8693(5) 1.6115(9) 1.1628(3) 0.017(3) Uani 1 1 d U . .
O24 O 0.8115(5) 2.0754(9) 1.1367(3) 0.018(3) Uani 1 1 d . . .
O25 O 0.9241(5) 1.5485(9) 1.1141(3) 0.019(3) Uani 1 1 d U . .
O26 O 0.6235(5) 1.8433(9) 1.0847(3) 0.019(3) Uani 1 1 d . . .
O27 O 0.8553(5) 2.1141(9) 1.0789(3) 0.013(2) Uani 1 1 d . . .
O28 O 0.7253(5) 1.6330(9) 1.0529(3) 0.016(3) Uani 1 1 d . . .
O29 O 0.7345(5) 1.9490(9) 1.1630(3) 0.019(3) Uani 1 1 d . . .
O30 O 0.9594(5) 1.7588(10) 1.1332(3) 0.022(3) Uani 1 1 d . . .
O31 O 0.7043(5) 2.0165(9) 1.0989(3) 0.014(2) Uani 1 1 d . . .
O32 O 0.6565(5) 1.7760(9) 1.1487(3) 0.016(2) Uani 1 1 d U . .
O34 O 0.6505(5) 1.6272(9) 1.0984(3) 0.018(3) Uani 1 1 d . . .
O35 O 0.8305(6) 1.8683(10) 1.2080(3) 0.023(3) Uani 1 1 d . . .
O33 O 0.7362(5) 1.7834(9) 1.1075(3) 0.015(2) Uani 1 1 d U . .
O36 O 0.8939(5) 1.6175(9) 1.0503(3) 0.020(3) Uani 1 1 d U . .
O37 O 0.8370(4) 1.6994(8) 1.0941(2) 0.008(2) Uani 1 1 d U . .
O38 O 0.8430(5) 1.8432(9) 1.1462(3) 0.016(3) Uani 1 1 d . . .
O39 O 0.8130(5) 1.9192(8) 1.0831(2) 0.009(2) Uani 1 1 d U . .
O40 O 0.4761(5) 1.7776(12) 0.8838(3) 0.033(3) Uani 1 1 d . . .
O41 O 0.6225(7) 1.6041(11) 0.8027(3) 0.036(3) Uani 1 1 d . A .
O42 O 0.6910(6) 1.5666(10) 0.9404(3) 0.030(3) Uani 1 1 d . A .
O43 O 0.8204(6) 1.7861(12) 0.7981(3) 0.034(3) Uani 1 1 d U A .
O44 O 0.8910(5) 1.7446(10) 0.9365(3) 0.030(3) Uani 1 1 d . A .
O45 O 0.8928(5) 2.1664(11) 0.8758(3) 0.026(3) Uani 1 1 d . A .
O46 O 0.7588(6) 2.3235(10) 0.9457(3) 0.027(3) Uani 1 1 d . A .
O47 O 0.5393(5) 2.1227(11) 0.9509(3) 0.026(3) Uani 1 1 d . . .
O48 O 0.6994(7) 2.3522(12) 0.8247(3) 0.042(4) Uani 1 1 d . A .
O49 O 0.6283(6) 1.9701(12) 0.7484(3) 0.038(3) Uani 1 1 d U . .
O50 O 0.4799(6) 2.1526(12) 0.8297(3) 0.036(3) Uani 1 1 d . A .
O51 O 0.8066(6) 1.8941(10) 0.9518(3) 0.022(3) Uani 1 1 d . A .
O52 O 0.6708(6) 2.1409(11) 0.7949(3) 0.029(3) Uani 1 1 d U A .
O53 O 0.7674(6) 2.1562(10) 0.8463(3) 0.026(3) Uani 1 1 d U A .
O54 O 0.8732(5) 1.9629(10) 0.9061(3) 0.022(3) Uani 1 1 d U A .
O55 O 0.5936(5) 1.7073(10) 0.9123(3) 0.025(3) Uani 1 1 d . A .
O56 O 0.6221(6) 1.8440(11) 0.8064(3) 0.031(3) Uani 1 1 d . A .
O57 O 0.5357(5) 1.9406(11) 0.8511(3) 0.023(3) Uani 1 1 d . A .
O58 O 0.7250(5) 1.9374(10) 0.8039(3) 0.022(3) Uani 1 1 d . A .
O59 O 0.6934(5) 1.7926(10) 0.9540(3) 0.023(3) Uani 1 1 d . A .
O60 O 0.6657(6) 1.6193(10) 0.8721(3) 0.026(3) Uani 1 1 d U A .
O61 O 0.5998(6) 2.2304(11) 0.8336(3) 0.029(3) Uani 1 1 d . A .
O62 O 0.7998(5) 2.1385(9) 0.9125(3) 0.020(3) Uani 1 1 d . A .
O63 O 0.5641(6) 2.0410(11) 0.7968(3) 0.028(3) Uani 1 1 d U A .
O64 O 0.5704(5) 2.1222(9) 0.8871(3) 0.016(3) Uani 1 1 d U A .
O65 O 0.7238(6) 1.7388(10) 0.8315(3) 0.024(3) Uani 1 1 d . A .
O66 O 0.6514(5) 2.2044(9) 0.9403(3) 0.017(3) Uani 1 1 d U A .
O67 O 0.8373(5) 1.7801(9) 0.8681(3) 0.017(3) Uani 1 1 d U A .
O68 O 0.7637(6) 1.7166(10) 0.9115(3) 0.025(3) Uani 1 1 d . A .
O69 O 0.5700(5) 1.9263(10) 0.9173(3) 0.021(3) Uani 1 1 d . . .
O70 O 0.7640(5) 2.1157(9) 0.9726(3) 0.018(3) Uani 1 1 d . A .
O71 O 0.6975(6) 2.2364(10) 0.8843(3) 0.024(3) Uani 1 1 d U A .
O72 O 0.8400(5) 1.9758(10) 0.8392(3) 0.024(3) Uani 1 1 d . A .
O73 O 0.6448(5) 2.0070(10) 0.9750(3) 0.023(3) Uani 1 1 d . A .
O74 O 0.5619(6) 1.7216(10) 0.8448(3) 0.030(3) Uani 1 1 d . A .
O75 O 0.6537(5) 1.8361(9) 0.8802(3) 0.014(2) Uani 1 1 d . A .
O76 O 0.7605(5) 1.9343(9) 0.8785(3) 0.013(2) Uani 1 1 d U A .
O77 O 0.6861(5) 2.0262(9) 0.9158(3) 0.018(3) Uani 1 1 d . A .
O78 O 0.6552(5) 2.0337(10) 0.8488(3) 0.021(3) Uani 1 1 d U A .
N5 N 0.7894(9) 0.2695(19) 0.2624(5) 0.068(5) Uani 1 1 d DU . .
H5C H 0.7617 0.3006 0.2738 0.082 Uiso 1 1 calc R . .
H5D H 0.7918 0.1938 0.2669 0.082 Uiso 1 1 calc R . .
N6 N 0.8413(8) 0.3808(15) 0.2161(4) 0.040(4) Uani 1 1 d DU . .
H6C H 0.8596 0.3578 0.1987 0.049 Uiso 1 1 calc R . .
H6D H 0.8320 0.4557 0.2128 0.049 Uiso 1 1 calc R . .
N7 N 0.6846(9) 0.208(2) 0.2093(4) 0.075(7) Uani 1 1 d D . .
H7C H 0.6930 0.1326 0.2102 0.090 Uiso 1 1 calc R . .
H7D H 0.6665 0.2257 0.2273 0.090 Uiso 1 1 calc R . .
N8 N 0.7358(7) 0.3145(13) 0.1629(4) 0.030(4) Uani 1 1 d . . .
H8C H 0.7309 0.3895 0.1577 0.037 Uiso 1 1 calc R . .
H8D H 0.7649 0.2859 0.1519 0.037 Uiso 1 1 calc R . .
N9 N 0.5800(7) 0.0280(13) 0.0325(4) 0.030(4) Uani 1 1 d . . .
H9C H 0.5912 -0.0341 0.0459 0.036 Uiso 1 1 calc R . .
H9D H 0.6103 0.0429 0.0206 0.036 Uiso 1 1 calc R . .
N10 N 0.4730(6) 0.1470(12) 0.0162(4) 0.024(4) Uani 1 1 d . . .
H10C H 0.4523 0.1882 -0.0020 0.028 Uiso 1 1 calc R . .
H10D H 0.4474 0.1354 0.0312 0.028 Uiso 1 1 calc R . .
N11 N -0.0792(7) 1.0676(12) -0.0242(4) 0.025(4) Uani 1 1 d . . .
H11C H -0.0936 1.0282 -0.0439 0.031 Uiso 1 1 calc R . .
H11D H -0.1076 1.0620 -0.0106 0.031 Uiso 1 1 calc R . .
N12 N 0.0326(7) 1.1551(11) 0.0007(4) 0.022(3) Uani 1 1 d . . .
H12C H 0.0569 1.1699 0.0216 0.026 Uiso 1 1 calc R . .
H12D H 0.0561 1.1624 -0.0156 0.026 Uiso 1 1 calc R . .
N13 N 0.8300(7) 2.5150(13) 0.9440(3) 0.034(4) Uani 1 1 d D . .
H13C H 0.8613 2.5382 0.9608 0.051 Uiso 1 1 calc R . .
H13D H 0.8081 2.4611 0.9522 0.051 Uiso 1 1 calc R . .
H13E H 0.8052 2.5742 0.9364 0.051 Uiso 1 1 calc R . .
N14 N 0.7900(10) 2.5319(15) 0.8608(4) 0.062(6) Uani 1 1 d D . .
H14C H 0.7601 2.5069 0.8435 0.093 Uiso 1 1 calc R . .
H14D H 0.8222 2.5574 0.8521 0.093 Uiso 1 1 calc R . .
H14E H 0.7752 2.5887 0.8719 0.093 Uiso 1 1 calc R . .
N15 N 0.6735(10) 2.4113(18) 1.0598(4) 0.069 Uiso 1 1 d D . .
H15C H 0.6708 2.3385 1.0660 0.104 Uiso 1 1 calc R . .
H15D H 0.6501 2.4548 1.0707 0.104 Uiso 1 1 calc R . .
H15E H 0.7132 2.4341 1.0655 0.104 Uiso 1 1 calc R . .
N16 N 0.6202(6) 2.4403(11) 0.9476(3) 0.015 Uiso 1 1 d DU . .
H16C H 0.6178 2.5070 0.9364 0.022 Uiso 1 1 calc R . .
H16D H 0.5833 2.4051 0.9426 0.022 Uiso 1 1 calc R . .
H16E H 0.6491 2.3964 0.9410 0.022 Uiso 1 1 calc R . .
C5 C 0.8510(11) 0.323(3) 0.2740(7) 0.084(6) Uiso 1 1 d DU . .
H5A H 0.8457 0.3852 0.2894 0.101 Uiso 1 1 calc R . .
H5B H 0.8775 0.2663 0.2881 0.101 Uiso 1 1 calc R . .
C6 C 0.8861(11) 0.368(3) 0.2490(5) 0.085(9) Uani 1 1 d DU . .
H6A H 0.9192 0.3153 0.2463 0.102 Uiso 1 1 calc R . .
H6B H 0.9047 0.4412 0.2568 0.102 Uiso 1 1 calc R . .
C7 C 0.6415(11) 0.235(2) 0.1764(5) 0.068(8) Uani 1 1 d DU . .
H7A H 0.6128 0.1719 0.1696 0.082 Uiso 1 1 calc R . .
H7B H 0.6172 0.3029 0.1792 0.082 Uiso 1 1 calc R . .
C8 C 0.6764(9) 0.2540(18) 0.1515(5) 0.038(5) Uani 1 1 d . . .
H8A H 0.6511 0.2974 0.1327 0.045 Uiso 1 1 calc R . .
H8B H 0.6852 0.1804 0.1421 0.045 Uiso 1 1 calc R . .
C9 C 0.5715(11) 0.1262(19) 0.0542(5) 0.046(6) Uani 1 1 d . . .
H9A H 0.6115 0.1629 0.0630 0.055 Uiso 1 1 calc R . .
H9B H 0.5544 0.1010 0.0739 0.055 Uiso 1 1 calc R . .
C10 C 0.5288(9) 0.2070(16) 0.0332(5) 0.033(5) Uani 1 1 d . . .
H10A H 0.5178 0.2672 0.0480 0.040 Uiso 1 1 calc R . .
H10B H 0.5489 0.2421 0.0159 0.040 Uiso 1 1 calc R . .
C11 C -0.0718(10) 1.1854(17) -0.0326(6) 0.044(6) Uani 1 1 d . . .
H11A H -0.1102 1.2270 -0.0323 0.053 Uiso 1 1 calc R . .
H11B H -0.0628 1.1916 -0.0558 0.053 Uiso 1 1 calc R . .
C12 C -0.0188(9) 1.2358(17) -0.0062(5) 0.035(5) Uani 1 1 d . . .
H12A H -0.0051 1.3069 -0.0151 0.042 Uiso 1 1 calc R . .
H12B H -0.0329 1.2525 0.0152 0.042 Uiso 1 1 calc R . .
C13 C 0.8555(10) 2.4678(19) 0.9150(5) 0.043(6) Uani 1 1 d D . .
H13A H 0.8837 2.5240 0.9083 0.051 Uiso 1 1 calc R . .
H13B H 0.8801 2.4004 0.9232 0.051 Uiso 1 1 calc R . .
C14 C 0.8110(12) 2.4376(16) 0.8852(5) 0.055(6) Uani 1 1 d DU . .
H14A H 0.7747 2.4058 0.8926 0.066 Uiso 1 1 calc R . .
H14B H 0.8285 2.3777 0.8729 0.066 Uiso 1 1 calc R . .
C15 C 0.6513(14) 2.422(3) 1.0219(4) 0.085 Uiso 1 1 d D . .
H15A H 0.6079 2.4066 1.0226 0.103 Uiso 1 1 calc R . .
H15B H 0.6670 2.3477 1.0167 0.103 Uiso 1 1 calc R . .
C16 C 0.6376(11) 2.4607(19) 0.9854(3) 0.054 Uiso 1 1 d DU . .
H16A H 0.6753 2.5051 0.9858 0.065 Uiso 1 1 calc R . .
H16B H 0.6063 2.5181 0.9873 0.065 Uiso 1 1 calc R . .
O1W O 0.7138(10) 0.4781(16) 0.2308(4) 0.079(6) Uani 1 1 d . . .
O2W O 0.7410(9) 2.3059(13) 1.0174(4) 0.065(5) Uani 1 1 d . . .
O3W O 0.4756(7) 2.2779(14) 0.8936(5) 0.062(5) Uani 1 1 d . . .
O4W O 0.5982(13) 2.398(2) 0.8957(8) 0.045(8) Uani 0.50 1 d PU . .
O5W O 0.9637(6) 1.8765(14) 0.8724(4) 0.051(4) Uani 1 1 d . . .
O6W O 0.9311(8) 1.4960(15) 0.9999(5) 0.071(6) Uani 1 1 d . . .
O7W O 0.5021(13) 1.956(2) 0.6918(7) 0.044(7) Uani 0.50 1 d PU . .
O8W O 0.8907(13) 2.3234(16) 1.0554(7) 0.129(11) Uani 1 1 d . . .

loop_
_atom_site_aniso_label
_atom_site_aniso_U_11
_atom_site_aniso_U_22
_atom_site_aniso_U_33
_atom_site_aniso_U_23
_atom_site_aniso_U_13
_atom_site_aniso_U_12
W1 0.0196(4) 0.0169(4) 0.0132(3) 0.0017(3) 0.0052(3) 0.0018(3)
W2 0.0173(4) 0.0151(4) 0.0101(3) 0.0032(3) -0.0003(3) -0.0005(3)
W3 0.0212(4) 0.0178(4) 0.0122(3) 0.0064(3) 0.0027(3) -0.0014(3)
W4 0.0233(4) 0.0129(4) 0.0083(3) 0.0006(3) 0.0011(3) 0.0028(3)
W5 0.0249(4) 0.0144(4) 0.0111(3) 0.0050(3) 0.0024(3) 0.0024(3)
W6 0.0173(4) 0.0166(4) 0.0133(3) 0.0028(3) 0.0027(3) 0.0038(3)
W7 0.0234(4) 0.0225(4) 0.0058(3) 0.0048(3) -0.0004(3) 0.0020(3)
W8 0.0192(4) 0.0240(4) 0.0077(3) 0.0021(3) -0.0029(3) -0.0013(3)
W9 0.0269(4) 0.0194(4) 0.0063(3) -0.0019(3) 0.0001(3) 0.0022(3)
W10 0.0163(3) 0.0149(4) 0.0074(3) 0.0019(3) 0.0002(3) -0.0017(3)
W11 0.0201(4) 0.0112(3) 0.0075(3) 0.0004(3) 0.0013(3) 0.0006(3)
W12 0.0181(4) 0.0281(4) 0.0132(4) -0.0046(3) -0.0015(3) -0.0024(3)
W13 0.0246(4) 0.0299(4) 0.0130(4) -0.0103(3) -0.0025(3) -0.0018(3)
W14 0.0237(4) 0.0171(4) 0.0141(4) -0.0042(3) -0.0031(3) -0.0022(3)
W15 0.0256(4) 0.0358(5) 0.0107(3) -0.0063(3) 0.0027(3) 0.0008(4)
W16 0.0199(4) 0.0208(4) 0.0103(3) -0.0036(3) -0.0011(3) 0.0014(3)
W17 0.0244(4) 0.0284(4) 0.0129(4) 0.0013(3) 0.0039(3) -0.0036(3)
W18 0.0249(4) 0.0158(4) 0.0099(3) 0.0027(3) 0.0012(3) -0.0017(3)
W19 0.0183(4) 0.0219(4) 0.0085(3) 0.0006(3) 0.0004(3) 0.0022(3)
W20 0.0340(5) 0.0292(4) 0.0105(4) 0.0083(3) -0.0003(3) 0.0001(4)
W21 0.0310(5) 0.0303(11) 0.0041(4) -0.0007(4) -0.0029(3) 0.0011(5)
W22 0.0241(4) 0.0353(5) 0.0102(3) 0.0036(3) -0.0037(3) 0.0064(4)
Pr1 0.0186(5) 0.0135(5) 0.0061(4) 0.0003(4) -0.0006(4) -0.0005(4)
Cu1 0.098(3) 0.068(2) 0.0458(19) -0.0159(17) -0.0095(18) -0.015(2)
N1 0.088(13) 0.075(12) 0.055(11) -0.024(9) 0.011(9) -0.026(11)
C1 0.088(13) 0.075(12) 0.055(11) -0.024(9) 0.011(9) -0.026(11)
Cu2 0.0380(15) 0.0426(15) 0.0155(12) 0.0067(11) 0.0033(10) -0.0015(12)
Cu3 0.0268(18) 0.0335(19) 0.0200(17) 0.0038(14) 0.0024(14) 0.0089(15)
Cu4 0.0237(17) 0.0208(17) 0.0207(16) -0.0004(13) 0.0009(13) -0.0047(14)
Si1 0.012(2) 0.009(2) 0.003(2) 0.0013(17) 0.0006(17) -0.0011(18)
Si2 0.015(2) 0.015(2) 0.004(2) -0.0012(18) -0.0007(18) -0.0028(19)
O1 0.022(7) 0.047(9) 0.021(7) -0.002(6) 0.007(6) -0.004(6)
O2 0.025(7) 0.035(7) 0.011(6) 0.000(5) -0.006(5) -0.007(6)
O3 0.028(6) 0.027(6) 0.012(5) 0.009(5) 0.010(5) 0.005(5)
O4 0.033(7) 0.023(7) 0.008(6) -0.006(5) 0.003(5) -0.005(6)
O5 0.034(8) 0.038(8) 0.026(7) 0.016(6) 0.003(6) 0.012(7)
O6 0.019(7) 0.022(7) 0.025(7) 0.005(5) 0.003(5) 0.011(5)
O7 0.023(5) 0.026(5) 0.012(5) 0.008(4) 0.006(4) -0.001(4)
O8 0.013(7) 0.048(9) 0.036(8) 0.012(7) -0.006(6) -0.002(6)
O9 0.043(8) 0.019(7) 0.020(7) -0.001(5) -0.004(6) 0.005(6)
O10 0.027(7) 0.022(7) 0.024(7) 0.004(5) 0.002(6) -0.010(6)
O11 0.032(6) 0.020(6) 0.013(5) 0.007(5) 0.006(5) -0.003(5)
O12 0.025(6) 0.013(5) 0.014(5) -0.007(4) 0.004(4) 0.004(5)
O13 0.030(6) 0.007(5) 0.009(5) 0.002(4) 0.001(4) 0.007(5)
O14 0.014(5) 0.025(6) 0.009(5) 0.005(4) -0.001(4) 0.007(5)
O15 0.020(6) 0.010(6) 0.010(6) -0.004(5) 0.003(5) -0.001(5)
O16 0.013(3) 0.013(3) 0.011(3) 0.0003(19) 0.0017(19) 0.0011(19)
O17 0.017(6) 0.012(6) 0.029(7) -0.007(5) 0.009(5) -0.005(5)
O18 0.030(6) 0.028(6) 0.013(5) -0.003(5) 0.008(5) 0.003(5)
O19 0.020(5) 0.011(5) 0.016(5) 0.005(4) -0.004(4) 0.004(5)
O20 0.027(7) 0.011(6) 0.030(7) 0.003(5) 0.006(6) 0.002(5)
O21 0.027(6) 0.027(6) 0.008(5) -0.004(5) 0.008(4) 0.005(5)
O22 0.023(6) 0.031(6) 0.007(5) 0.001(5) -0.003(4) -0.003(5)
O23 0.017(5) 0.021(6) 0.010(5) 0.002(4) -0.004(4) 0.006(5)
O24 0.019(6) 0.018(6) 0.014(6) 0.001(5) -0.006(5) 0.001(5)
O25 0.024(6) 0.010(5) 0.021(6) 0.010(4) 0.004(5) 0.000(5)
O26 0.025(7) 0.016(6) 0.017(6) 0.009(5) 0.008(5) 0.005(5)
O27 0.017(6) 0.012(6) 0.011(6) -0.002(5) 0.010(5) 0.004(5)
O28 0.024(7) 0.016(6) 0.006(5) 0.000(5) -0.005(5) 0.001(5)
O29 0.024(7) 0.019(6) 0.015(6) -0.005(5) 0.008(5) 0.000(5)
O30 0.014(6) 0.026(7) 0.020(6) 0.005(5) -0.009(5) 0.001(5)
O31 0.019(6) 0.016(6) 0.005(5) -0.001(5) -0.002(5) 0.000(5)
O32 0.016(3) 0.016(3) 0.015(3) 0.0020(19) 0.0038(19) 0.0005(19)
O34 0.018(6) 0.019(6) 0.018(6) -0.001(5) 0.003(5) -0.010(5)
O35 0.032(7) 0.032(7) 0.006(6) -0.005(5) 0.003(5) -0.008(6)
O33 0.022(5) 0.012(5) 0.010(5) -0.005(4) 0.003(4) 0.002(5)
O36 0.023(6) 0.021(6) 0.013(5) 0.008(5) -0.005(5) 0.004(5)
O37 0.009(3) 0.007(3) 0.008(3) 0.0011(19) 0.0020(19) -0.0006(19)
O38 0.018(6) 0.021(6) 0.008(5) -0.001(5) 0.003(5) 0.007(5)
O39 0.013(5) 0.003(4) 0.007(4) -0.002(4) -0.004(4) 0.000(4)
O40 0.016(7) 0.047(9) 0.031(8) -0.001(7) -0.005(6) 0.002(6)
O41 0.056(9) 0.029(8) 0.023(7) -0.016(6) 0.005(7) -0.011(7)
O42 0.042(8) 0.018(7) 0.027(7) -0.004(6) -0.003(6) -0.002(6)
O43 0.034(6) 0.053(7) 0.016(6) -0.006(5) 0.009(5) 0.003(6)
O44 0.016(7) 0.022(7) 0.048(8) -0.009(6) -0.001(6) 0.004(6)
O45 0.028(7) 0.043(8) 0.006(6) 0.000(5) 0.001(5) -0.009(6)
O46 0.040(8) 0.024(7) 0.020(7) 0.008(6) 0.013(6) 0.008(6)
O47 0.025(7) 0.033(7) 0.020(7) -0.006(6) 0.003(5) 0.004(6)
O48 0.059(10) 0.037(8) 0.029(8) 0.008(7) 0.009(7) 0.000(8)
O49 0.048(7) 0.052(7) 0.014(6) -0.001(5) 0.009(5) 0.007(6)
O50 0.039(8) 0.047(9) 0.022(7) 0.018(6) 0.006(6) 0.011(7)
O51 0.042(8) 0.019(6) 0.007(6) -0.005(5) 0.005(5) -0.011(6)
O52 0.038(6) 0.041(7) 0.004(5) 0.003(5) -0.002(5) -0.001(6)
O53 0.040(6) 0.024(6) 0.017(5) 0.013(5) 0.010(5) 0.000(5)
O54 0.024(6) 0.036(6) 0.006(5) -0.001(5) 0.002(4) -0.002(5)
O55 0.024(7) 0.034(8) 0.010(6) 0.004(5) -0.009(5) -0.007(6)
O56 0.024(7) 0.042(9) 0.020(7) 0.001(6) -0.010(6) -0.006(6)
O57 0.015(6) 0.041(8) 0.012(6) 0.000(6) 0.000(5) 0.005(6)
O58 0.030(7) 0.031(7) 0.005(6) 0.000(5) 0.004(5) 0.000(6)
O59 0.023(7) 0.018(7) 0.023(7) -0.001(5) -0.004(5) -0.010(5)
O60 0.030(6) 0.022(6) 0.023(6) -0.002(5) -0.005(5) 0.010(5)
O61 0.027(7) 0.038(8) 0.017(7) 0.012(6) -0.008(5) -0.002(6)
O62 0.026(7) 0.018(6) 0.017(6) 0.000(5) 0.010(5) -0.004(5)
O63 0.033(6) 0.034(6) 0.011(5) 0.009(5) -0.005(5) 0.006(5)
O64 0.022(5) 0.021(5) 0.007(5) 0.001(4) 0.007(4) 0.004(5)
O65 0.038(8) 0.028(7) 0.005(6) -0.006(5) 0.001(5) 0.006(6)
O66 0.017(3) 0.018(3) 0.015(3) -0.0004(19) 0.0032(19) 0.0002(19)
O67 0.019(5) 0.024(6) 0.005(5) -0.003(4) -0.005(4) 0.000(5)
O68 0.033(7) 0.027(7) 0.011(6) -0.005(5) -0.005(5) -0.003(6)
O69 0.028(7) 0.025(7) 0.010(6) -0.002(5) 0.005(5) -0.001(6)
O70 0.023(7) 0.013(6) 0.013(6) 0.000(5) -0.009(5) -0.005(5)
O71 0.031(6) 0.031(6) 0.011(5) -0.002(5) 0.006(5) 0.002(5)
O72 0.019(6) 0.034(7) 0.020(7) 0.000(6) 0.009(5) 0.000(6)
O73 0.020(6) 0.034(7) 0.011(6) 0.002(5) -0.007(5) 0.008(6)
O74 0.028(7) 0.025(7) 0.032(8) -0.006(6) -0.005(6) -0.005(6)
O75 0.016(6) 0.014(6) 0.010(6) 0.001(5) -0.003(5) 0.001(5)
O76 0.017(5) 0.018(5) 0.003(4) -0.002(4) 0.003(4) -0.004(4)
O77 0.026(7) 0.006(6) 0.024(7) -0.001(5) 0.010(5) 0.002(5)
O78 0.015(5) 0.030(6) 0.014(5) 0.003(5) -0.006(4) -0.002(5)
N5 0.067(9) 0.078(9) 0.061(9) -0.002(8) 0.015(8) -0.001(8)
N6 0.049(8) 0.047(8) 0.025(7) -0.008(6) 0.008(6) -0.003(7)
N7 0.059(14) 0.15(2) 0.019(10) 0.021(12) 0.008(10) -0.016(15)
N8 0.041(10) 0.021(9) 0.026(9) 0.004(7) 0.001(8) -0.002(8)
N9 0.030(9) 0.034(10) 0.026(9) 0.005(7) 0.006(7) 0.016(8)
N10 0.016(8) 0.023(8) 0.033(9) -0.007(7) 0.008(7) 0.010(7)
N11 0.024(8) 0.016(8) 0.036(9) -0.004(7) 0.005(7) -0.008(7)
N12 0.034(9) 0.018(8) 0.016(8) 0.001(6) 0.014(7) -0.004(7)
N13 0.047(11) 0.035(10) 0.016(8) 0.017(7) 0.000(7) -0.009(8)
N14 0.096(17) 0.064(14) 0.023(10) 0.022(10) 0.007(10) 0.019(13)
C6 0.084(12) 0.082(12) 0.085(12) 0.005(9) 0.008(9) -0.008(9)
C7 0.065(11) 0.080(11) 0.061(11) -0.006(9) 0.016(9) -0.011(9)
C8 0.036(12) 0.039(13) 0.033(12) 0.000(10) -0.006(10) -0.001(10)
C9 0.049(14) 0.060(15) 0.027(11) -0.010(11) 0.005(10) 0.032(12)
C10 0.036(12) 0.024(11) 0.039(12) -0.007(9) 0.006(10) 0.006(9)
C11 0.030(12) 0.025(12) 0.067(16) 0.017(11) -0.013(11) -0.002(10)
C12 0.037(12) 0.034(12) 0.031(12) 0.012(9) -0.001(10) 0.009(10)
C13 0.055(15) 0.038(13) 0.039(13) -0.005(10) 0.018(11) 0.018(11)
C14 0.073(10) 0.040(9) 0.050(10) 0.008(8) 0.009(8) -0.013(8)
O1W 0.126(17) 0.084(13) 0.023(9) 0.000(9) 0.008(10) 0.051(12)
O2W 0.127(16) 0.032(9) 0.038(9) -0.004(7) 0.019(10) 0.005(10)
O3W 0.048(10) 0.062(11) 0.071(12) -0.013(9) -0.002(9) 0.004(9)
O4W 0.038(10) 0.045(11) 0.050(11) 0.001(9) -0.001(8) -0.004(8)
O5W 0.032(8) 0.082(12) 0.043(9) -0.003(8) 0.017(7) -0.012(8)
O6W 0.050(10) 0.080(13) 0.081(13) -0.046(11) 0.004(9) 0.016(10)
O7W 0.040(10) 0.047(11) 0.041(11) 0.003(8) 0.002(8) -0.006(8)
O8W 0.20(3) 0.048(12) 0.19(3) 0.000(14) 0.16(2) -0.015(15)

loop_
_atom_type_symbol
_atom_type_description
_atom_type_scat_dispersion_real
_atom_type_scat_dispersion_imag
_atom_type_scat_source
C C 0.0033 0.0016 'International Tables Vol C Tables 4.2.6.8 and 6.1.1.4'
H H 0.0000 0.0000 'International Tables Vol C Tables 4.2.6.8 and 6.1.1.4'
N N 0.0061 0.0033 'International Tables Vol C Tables 4.2.6.8 and 6.1.1.4'
O O 0.0106 0.0060 'International Tables Vol C Tables 4.2.6.8 and 6.1.1.4'
Si Si 0.0817 0.0704 'International Tables Vol C Tables 4.2.6.8 and 6.1.1.4'
Cu Cu 0.3201 1.2651 'International Tables Vol C Tables 4.2.6.8 and 6.1.1.4'
Pr Pr -0.2180 2.8214 'International Tables Vol C Tables 4.2.6.8 and 6.1.1.4'
W W -0.8490 6.8722 'International Tables Vol C Tables 4.2.6.8 and 6.1.1.4'

loop_
_geom_angle_atom_site_label_1
_geom_angle_atom_site_label_2
_geom_angle_atom_site_label_3
_geom_angle
_geom_angle_site_symmetry_1
_geom_angle_site_symmetry_3
O1 W1 O31 101.5(5) . .
O1 W1 O29 102.0(5) . .
O31 W1 O29 87.7(5) . .
O1 W1 O32 100.4(5) . .
O31 W1 O32 158.1(5) . .
O29 W1 O32 88.2(5) . .
O1 W1 O26 98.3(5) . .
O31 W1 O26 90.4(4) . .
O29 W1 O26 159.6(5) . .
O32 W1 O26 86.1(5) . .
O1 W1 O33 170.1(5) . .
O31 W1 O33 83.3(4) . .
O29 W1 O33 86.8(4) . .
O32 W1 O33 75.1(4) . .
O26 W1 O33 72.8(4) . .
O2 W2 O13 103.6(5) . .
O2 W2 O28 102.9(5) . .
O13 W2 O28 94.2(5) . .
O2 W2 O26 99.0(5) . .
O13 W2 O26 92.8(5) . .
O28 W2 O26 154.7(5) . .
O2 W2 O34 90.9(5) . .
O13 W2 O34 165.3(5) . .
O28 W2 O34 84.6(5) . .
O26 W2 O34 82.6(4) . .
O2 W2 O33 162.6(5) . .
O13 W2 O33 92.7(5) . .
O28 W2 O33 81.6(4) . .
O26 W2 O33 73.7(4) . .
O34 W2 O33 72.6(4) . .
O3 W3 O34 100.8(5) . .
O3 W3 O16 102.2(5) . .
O34 W3 O16 157.0(5) . .
O3 W3 O17 100.9(5) . .
O34 W3 O17 90.9(5) . .
O16 W3 O17 84.4(5) . .
O3 W3 O32 98.9(5) . .
O34 W3 O32 89.1(5) . .
O16 W3 O32 87.7(5) . .
O17 W3 O32 159.8(5) . .
O3 W3 O33 172.3(5) . .
O34 W3 O33 75.2(4) . .
O16 W3 O33 82.1(4) . .
O17 W3 O33 85.8(4) . .
O32 W3 O33 74.6(4) . .
O4 W4 O14 104.5(5) . .
O4 W4 O28 101.6(5) . .
O14 W4 O28 93.0(5) . .
O4 W4 O36 100.5(5) . .
O14 W4 O36 95.6(5) . .
O28 W4 O36 153.4(4) . .
O4 W4 O20 91.4(5) . .
O14 W4 O20 164.2(5) . .
O28 W4 O20 83.2(5) . .
O36 W4 O20 81.6(5) . .
O4 W4 O37 162.5(5) . .
O14 W4 O37 92.2(4) . .
O28 W4 O37 82.2(4) . .
O36 W4 O37 72.3(4) . .
O20 W4 O37 72.0(4) . .
O5 W5 O20 102.3(6) . .
O5 W5 O17 101.0(6) . .
O20 W5 O17 91.6(5) . .
O5 W5 O25 98.9(5) . .
O20 W5 O25 89.7(5) . .
O17 W5 O25 159.3(5) . .
O5 W5 O23 101.6(5) . .
O20 W5 O23 156.1(5) . .
O17 W5 O23 85.8(5) . .
O25 W5 O23 84.8(5) . .
O5 W5 O37 171.9(5) . .
O20 W5 O37 74.0(4) . .
O17 W5 O37 86.4(4) . .
O25 W5 O37 74.1(4) . .
O23 W5 O37 82.1(4) . .
O6 W6 O19 103.3(5) . .
O6 W6 O30 102.2(5) . .
O19 W6 O30 87.4(5) . .
O6 W6 O36 98.0(5) . .
O19 W6 O36 89.4(5) . .
O30 W6 O36 159.7(5) . .
O6 W6 O25 99.1(5) . .
O19 W6 O25 157.5(5) . .
O30 W6 O25 88.9(5) . .
O36 W6 O25 86.5(5) . .
O6 W6 O37 169.4(5) . .
O19 W6 O37 82.3(4) . .
O30 W6 O37 86.9(4) . .
O36 W6 O37 72.9(4) . .
O25 W6 O37 75.4(4) . .
O7 W7 O23 99.9(5) . .
O7 W7 O35 101.0(5) . .
O23 W7 O35 159.1(5) . .
O7 W7 O22 101.3(5) . .
O23 W7 O22 88.5(5) . .
O35 W7 O22 89.7(5) . .
O7 W7 O16 100.3(5) . .
O23 W7 O16 85.9(5) . .
O35 W7 O16 88.2(5) . .
O22 W7 O16 158.3(4) . .
O7 W7 O38 173.8(5) . .
O23 W7 O38 85.3(4) . .
O35 W7 O38 74.0(4) . .
O22 W7 O38 75.3(4) . .
O16 W7 O38 83.3(4) . .
O8 W8 O21 101.1(6) . .
O8 W8 O18 96.3(6) . .
O21 W8 O18 92.5(5) . .
O8 W8 O30 104.1(6) . .
O21 W8 O30 89.9(5) . .
O18 W8 O30 158.6(5) . .
O8 W8 O22 100.9(5) . .
O21 W8 O22 158.0(5) . .
O18 W8 O22 85.8(5) . .
O30 W8 O22 84.1(5) . .
O8 W8 O38 168.5(5) . .
O21 W8 O38 85.6(5) . .
O18 W8 O38 73.9(5) . .
O30 W8 O38 85.1(4) . .
O22 W8 O38 72.8(4) . .
O9 W9 O24 102.5(5) . .
O9 W9 O29 101.1(5) . .
O24 W9 O29 89.9(5) . .
O9 W9 O18 99.2(6) . .
O24 W9 O18 91.4(5) . .
O29 W9 O18 158.8(5) . .
O9 W9 O35 100.0(5) . .
O24 W9 O35 157.5(5) . .
O29 W9 O35 85.7(5) . .
O18 W9 O35 85.0(5) . .
O9 W9 O38 169.3(5) . .
O24 W9 O38 85.9(4) . .
O29 W9 O38 85.2(4) . .
O18 W9 O38 73.8(4) . .
O35 W9 O38 71.7(4) . .
O10 W10 O15 102.4(5) . .
O10 W10 O27 97.4(5) . .
O15 W10 O27 94.6(5) . .
O10 W10 O19 100.1(5) . .
O15 W10 O19 96.2(5) . .
O27 W10 O19 157.0(5) . .
O10 W10 O21 90.6(5) . .
O15 W10 O21 167.1(5) . .
O27 W10 O21 84.4(4) . .
O19 W10 O21 80.5(4) . .
O10 W10 O39 168.7(5) . .
O15 W10 O39 86.0(4) . .
O27 W10 O39 74.1(4) . .
O19 W10 O39 86.4(4) . .
O21 W10 O39 81.4(4) . .
O10 W10 W11 129.2(4) . .
O15 W10 W11 84.4(3) . .
O27 W10 W11 32.0(3) . .
O19 W10 W11 129.6(3) . .
O21 W10 W11 88.2(3) . .
O39 W10 W11 43.2(3) . .
O11 W11 O12 101.4(5) . .
O11 W11 O31 101.5(5) . .
O12 W11 O31 93.8(5) . .
O11 W11 O27 97.4(5) . .
O12 W11 O27 95.6(5) . .
O31 W11 O27 156.7(4) . .
O11 W11 O24 91.5(5) . .
O12 W11 O24 167.0(5) . .
O31 W11 O24 81.9(4) . .
O27 W11 O24 84.2(4) . .
O11 W11 O39 168.6(5) . .
O12 W11 O39 86.3(4) . .
O31 W11 O39 86.2(4) . .
O27 W11 O39 73.3(4) . .
O24 W11 O39 81.2(4) . .
O11 W11 W10 128.7(4) . .
O12 W11 W10 85.4(4) . .
O31 W11 W10 129.0(3) . .
O27 W11 W10 31.5(3) . .
O24 W11 W10 87.8(3) . .
O39 W11 W10 42.8(3) . .
O40 W12 O57 102.7(6) . .
O40 W12 O69 104.6(6) . .
O57 W12 O69 87.0(5) . .
O40 W12 O55 98.7(6) . .
O57 W12 O55 158.6(5) . .
O69 W12 O55 88.8(5) . .
O40 W12 O74 98.7(6) . .
O57 W12 O74 89.1(5) . .
O69 W12 O74 156.7(5) . .
O55 W12 O74 86.6(5) . .
O40 W12 O75 168.7(5) . .
O57 W12 O75 86.4(4) . .
O69 W12 O75 82.3(4) . .
O55 W12 O75 72.3(4) . .
O74 W12 O75 74.5(4) . .
O41 W13 O60 100.7(6) . .
O41 W13 O74 99.0(6) . .
O60 W13 O74 90.0(6) . .
O41 W13 O65 100.9(6) . .
O60 W13 O65 90.4(5) . .
O74 W13 O65 159.6(5) . .
O41 W13 O56 101.8(6) . .
O60 W13 O56 157.4(5) . .
O74 W13 O56 87.8(5) . .
O65 W13 O56 84.1(5) . .
O41 W13 O75 171.9(5) . .
O60 W13 O75 75.0(4) . .
O74 W13 O75 74.4(4) . .
O65 W13 O75 86.0(4) . .
O56 W13 O75 82.8(4) . .
O41 W13 W21' 103.6(6) . .
O60 W13 W21' 153.0(6) . .
O74 W13 W21' 97.5(5) . .
O65 W13 W21' 73.8(5) . .
O56 W13 W21' 10.3(5) . .
O75 W13 W21' 82.1(5) . .
O42 W14 O59 105.1(6) . .
O42 W14 O55 99.5(6) . .
O59 W14 O55 94.4(5) . .
O42 W14 O68 99.8(6) . .
O59 W14 O68 93.6(5) . .
O55 W14 O68 156.4(5) . .
O42 W14 O60 90.8(5) . .
O59 W14 O60 164.1(5) . .
O55 W14 O60 83.7(5) . .
O68 W14 O60 82.5(5) . .
O42 W14 O75 161.8(5) . .
O59 W14 O75 92.1(5) . .
O55 W14 O75 72.9(4) . .
O68 W14 O75 84.6(4) . .
O60 W14 O75 72.2(4) . .
O43 W15 O67 100.9(6) . .
O43 W15 O65 101.0(6) . .
O67 W15 O65 91.5(5) . .
O43 W15 O72 98.7(6) . .
O67 W15 O72 87.1(5) . .
O65 W15 O72 160.2(5) . .
O43 W15 O58 101.5(5) . .
O67 W15 O58 157.6(5) . .
O65 W15 O58 85.3(5) . .
O72 W15 O58 88.5(5) . .
O43 W15 O76 170.8(5) . .
O67 W15 O76 73.8(4) . .
O65 W15 O76 86.8(4) . .
O72 W15 O76 73.8(4) . .
O58 W15 O76 83.9(4) . .
O51 W16 O44 103.2(6) . .
O51 W16 O68 94.2(5) . .
O44 W16 O68 99.4(5) . .
O51 W16 O54 92.9(5) . .
O44 W16 O54 100.0(5) . .
O68 W16 O54 157.3(5) . .
O51 W16 O67 164.2(5) . .
O44 W16 O67 92.5(5) . .
O68 W16 O67 84.8(5) . .
O54 W16 O67 82.5(4) . .
O51 W16 O76 92.0(5) . .
O44 W16 O76 163.5(5) . .
O68 W16 O76 85.6(4) . .
O54 W16 O76 72.6(4) . .
O67 W16 O76 72.2(4) . .
O45 W17 O62 101.3(5) . .
O45 W17 O53 101.0(5) . .
O62 W17 O53 86.3(5) . .
O45 W17 O54 99.8(5) . .
O62 W17 O54 89.9(5) . .
O53 W17 O54 159.3(5) . .
O45 W17 O72 100.8(5) . .
O62 W17 O72 157.9(5) . .
O53 W17 O72 90.1(5) . .
O54 W17 O72 85.7(5) . .
O45 W17 O76 171.2(5) . .
O62 W17 O76 82.9(4) . .
O53 W17 O76 86.9(5) . .
O54 W17 O76 72.4(4) . .
O72 W17 O76 75.1(4) . .
O46 W18 O70 100.9(5) . .
O46 W18 O62 101.4(5) . .
O70 W18 O62 94.6(5) . .
O46 W18 O66 96.5(5) . .
O70 W18 O66 97.1(5) . .
O62 W18 O66 156.3(5) . .
O46 W18 O71 92.0(5) . .
O70 W18 O71 167.0(5) . .
O62 W18 O71 81.2(5) . .
O66 W18 O71 82.8(5) . .
O46 W18 O77 168.1(5) . .
O70 W18 O77 86.3(5) . .
O62 W18 O77 87.2(4) . .
O66 W18 O77 73.1(4) . .
O71 W18 O77 81.2(5) . .
O46 W18 W19 127.8(4) . .
O70 W18 W19 85.7(4) . .
O62 W18 W19 129.9(3) . .
O66 W18 W19 31.7(3) . .
O71 W18 W19 87.6(3) . .
O77 W18 W19 42.7(3) . .
O47 W19 O73 101.5(5) . .
O47 W19 O66 98.3(5) . .
O73 W19 O66 95.6(5) . .
O47 W19 O69 100.8(5) . .
O73 W19 O69 94.6(5) . .
O66 W19 O69 156.1(5) . .
O47 W19 O64 92.5(5) . .
O73 W19 O64 165.9(5) . .
O66 W19 O64 83.6(4) . .
O69 W19 O64 81.3(5) . .
O47 W19 O77 170.7(5) . .
O73 W19 O77 84.4(5) . .
O66 W19 O77 73.8(4) . .
O69 W19 O77 85.7(4) . .
O64 W19 O77 81.9(4) . .
O47 W19 W18 129.8(4) . .
O73 W19 W18 83.5(4) . .
O66 W19 W18 32.0(3) . .
O69 W19 W18 128.8(3) . .
O64 W19 W18 88.5(3) . .
O77 W19 W18 43.1(3) . .
O48 W20 O71 103.5(6) . .
O48 W20 O61 97.8(6) . .
O71 W20 O61 91.2(5) . .
O48 W20 O53 102.0(6) . .
O71 W20 O53 87.3(5) . .
O61 W20 O53 159.9(5) . .
O48 W20 O52 99.6(6) . .
O71 W20 O52 156.9(5) . .
O61 W20 O52 86.5(5) . .
O53 W20 O52 87.0(5) . .
O48 W20 O78 169.7(5) . .
O71 W20 O78 84.8(5) . .
O61 W20 O78 75.5(5) . .
O53 W20 O78 84.4(5) . .
O52 W20 O78 72.4(5) . .
O49 W21 O63 99.6(6) . .
O49 W21 O52 100.5(6) . .
O63 W21 O52 89.2(6) . .
O49 W21 O58 100.5(6) . .
O63 W21 O58 159.6(5) . .
O52 W21 O58 90.1(5) . .
O49 W21 O56 100.4(6) . .
O63 W21 O56 88.9(6) . .
O52 W21 O56 159.0(5) . .
O58 W21 O56 84.5(5) . .
O49 W21 O78 173.7(6) . .
O63 W21 O78 75.7(4) . .
O52 W21 O78 75.3(4) . .
O58 W21 O78 84.4(4) . .
O56 W21 O78 84.0(5) . .
O56 W21' O49 135(2) . .
O56 W21' O58 105.4(14) . .
O49 W21' O58 98.9(11) . .
O56 W21' O63 99.5(12) . .
O49 W21' O63 89.8(11) . .
O58 W21' O63 133.8(17) . .
O56 W21' W13 16.1(8) . .
O49 W21' W13 138.4(16) . .
O58 W21' W13 89.4(9) . .
O63 W21' W13 113.3(8) . .
O50 W22 O64 102.4(6) . .
O50 W22 O57 103.6(6) . .
O64 W22 O57 88.6(5) . .
O50 W22 O63 100.6(6) . .
O64 W22 O63 157.0(5) . .
O57 W22 O63 86.2(5) . .
O50 W22 O61 98.1(6) . .
O64 W22 O61 89.6(5) . .
O57 W22 O61 158.0(5) . .
O63 W22 O61 87.0(5) . .
O50 W22 O78 169.9(5) . .
O64 W22 O78 84.6(4) . .
O57 W22 O78 83.7(4) . .
O63 W22 O78 72.6(4) . .
O61 W22 O78 74.3(5) . .
O14 Pr1 O13 70.2(4) . .
O14 Pr1 O51 83.1(4) . .
O13 Pr1 O51 145.4(4) . .
O14 Pr1 O73 140.1(4) . .
O13 Pr1 O73 77.6(4) . .
O51 Pr1 O73 113.9(4) . .
O14 Pr1 O12 113.4(4) . .
O13 Pr1 O12 73.8(4) . .
O51 Pr1 O12 139.1(4) . .
O73 Pr1 O12 78.1(4) . .
O14 Pr1 O70 145.5(4) . .
O13 Pr1 O70 139.1(4) . .
O51 Pr1 O70 74.3(4) . .
O73 Pr1 O70 73.9(4) . .
O12 Pr1 O70 72.1(4) . .
O14 Pr1 O15 72.7(4) . .
O13 Pr1 O15 114.0(4) . .
O51 Pr1 O15 76.6(4) . .
O73 Pr1 O15 144.3(4) . .
O12 Pr1 O15 73.7(4) . .
O70 Pr1 O15 76.9(4) . .
O14 Pr1 O59 80.1(4) . .
O13 Pr1 O59 84.1(4) . .
O51 Pr1 O59 69.5(4) . .
O73 Pr1 O59 73.6(4) . .
O12 Pr1 O59 147.2(4) . .
O70 Pr1 O59 114.4(4) . .
O15 Pr1 O59 138.6(4) . .
N1 Cu1 N3 101.0 . .
N1 Cu1 N4 173.1 . .
N3 Cu1 N4 82.2 . .
N1 Cu1 N2 80.3 . .
N3 Cu1 N2 178.3 . .
N4 Cu1 N2 96.6 . .
N1 Cu1 O41 92.3(5) . .
N3 Cu1 O41 90.3(5) . .
N4 Cu1 O41 93.8(5) . .
N2 Cu1 O41 88.6(5) . .
C1 N1 Cu1 111.8 . .
C1 N1 H1C 109.2 . .
Cu1 N1 H1C 109.2 . .
C1 N1 H1D 109.2 . .
Cu1 N1 H1D 109.2 . .
H1C N1 H1D 107.9 . .
C2 N2 Cu1 98.3 . .
C2 N2 H2C 112.1 . .
Cu1 N2 H2C 112.1 . .
C2 N2 H2D 112.1 . .
Cu1 N2 H2D 112.1 . .
H2C N2 H2D 109.7 . .
C3 N3 Cu1 102.0 . .
C3 N3 H3C 111.4 . .
Cu1 N3 H3C 111.4 . .
C3 N3 H3D 111.4 . .
Cu1 N3 H3D 111.4 . .
H3C N3 H3D 109.2 . .
C4 N4 Cu1 117.5 . .
C4 N4 H4C 107.9 . .
Cu1 N4 H4C 107.9 . .
C4 N4 H4D 107.9 . .
Cu1 N4 H4D 107.9 . .
H4C N4 H4D 107.2 . .
C2 C1 N1 100.0 . .
C2 C1 H1A 111.8 . .
N1 C1 H1A 111.8 . .
C2 C1 H1B 111.8 . .
N1 C1 H1B 111.8 . .
H1A C1 H1B 109.5 . .
C1 C2 N2 122.4 . .
C1 C2 H2A 106.7 . .
N2 C2 H2A 106.7 . .
C1 C2 H2B 106.7 . .
N2 C2 H2B 106.7 . .
H2A C2 H2B 106.6 . .
C4 C3 N3 127.2 . .
C4 C3 H3A 105.5 . .
N3 C3 H3A 105.5 . .
C4 C3 H3B 105.5 . .
N3 C3 H3B 105.5 . .
H3A C3 H3B 106.1 . .
N4 C4 C3 99.3 . .
N4 C4 H4A 111.9 . .
C3 C4 H4A 111.9 . .
N4 C4 H4B 111.9 . .
C3 C4 H4B 111.9 . .
H4A C4 H4B 109.6 . .
N5 Cu2 N8 178.1(8) . .
N5 Cu2 N7 94.9(8) . .
N8 Cu2 N7 84.6(7) . .
N5 Cu2 N6 86.3(7) . .
N8 Cu2 N6 94.3(6) . .
N7 Cu2 N6 178.7(7) . .
N10 Cu3 N10 180.0(10) 3_655 .
N10 Cu3 N9 94.0(6) 3_655 .
N10 Cu3 N9 86.0(6) . .
N10 Cu3 N9 86.0(6) 3_655 3_655
N10 Cu3 N9 94.0(6) . 3_655
N9 Cu3 N9 180.0(10) . 3_655
N12 Cu4 N12 180.0(8) . 3_575
N12 Cu4 N11 94.9(6) . 3_575
N12 Cu4 N11 85.1(6) 3_575 3_575
N12 Cu4 N11 85.1(6) . .
N12 Cu4 N11 94.9(6) 3_575 .
N11 Cu4 N11 180.0(11) 3_575 .
O39 Si1 O33 111.7(6) . .
O39 Si1 O37 111.5(5) . .
O33 Si1 O37 106.5(6) . .
O39 Si1 O38 108.2(6) . .
O33 Si1 O38 109.1(6) . .
O37 Si1 O38 109.7(6) . .
O77 Si2 O78 108.5(6) . .
O77 Si2 O75 111.8(6) . .
O78 Si2 O75 109.2(6) . .
O77 Si2 O76 110.3(6) . .
O78 Si2 O76 109.2(6) . .
O75 Si2 O76 107.7(6) . .
W11 O12 Pr1 136.6(6) . .
W2 O13 Pr1 157.1(6) . .
W4 O14 Pr1 158.0(6) . .
W10 O15 Pr1 137.0(5) . .
W3 O16 W7 153.3(6) . .
W5 O17 W3 151.4(6) . .
W8 O18 W9 121.0(6) . .
W6 O19 W10 155.0(7) . .
W5 O20 W4 121.1(6) . .
W8 O21 W10 150.7(7) . .
W7 O22 W8 119.7(6) . .
W7 O23 W5 151.1(6) . .
W9 O24 W11 149.6(6) . .
W5 O25 W6 121.0(6) . .
W1 O26 W2 121.6(6) . .
W10 O27 W11 116.4(5) . .
W4 O28 W2 144.0(6) . .
W1 O29 W9 146.2(6) . .
W6 O30 W8 147.1(6) . .
W1 O31 W11 155.0(6) . .
W1 O32 W3 121.0(5) . .
W3 O34 W2 119.7(5) . .
W7 O35 W9 120.8(5) . .
Si1 O33 W2 124.5(6) . .
Si1 O33 W1 122.6(6) . .
W2 O33 W1 91.7(4) . .
Si1 O33 W3 126.1(6) . .
W2 O33 W3 92.6(4) . .
W1 O33 W3 89.3(4) . .
W6 O36 W4 121.8(6) . .
Si1 O37 W4 123.6(5) . .
Si1 O37 W6 123.5(5) . .
W4 O37 W6 92.8(3) . .
Si1 O37 W5 124.9(5) . .
W4 O37 W5 92.9(3) . .
W6 O37 W5 89.5(3) . .
Si1 O38 W7 125.9(6) . .
Si1 O38 W9 123.4(6) . .
W7 O38 W9 93.4(4) . .
Si1 O38 W8 121.8(6) . .
W7 O38 W8 92.1(4) . .
W9 O38 W8 91.0(4) . .
Si1 O39 W10 127.7(6) . .
Si1 O39 W11 127.9(6) . .
W10 O39 W11 94.0(4) . .
W13 O41 Cu1 147.7(8) . .
W21 O49 W21' 24.1(11) . .
W16 O51 Pr1 158.6(6) . .
W21 O52 W20 120.9(6) . .
W17 O53 W20 148.8(6) . .
W17 O54 W16 121.4(6) . .
W12 O55 W14 122.3(6) . .
W21' O56 W21 12.2(11) . .
W21' O56 W13 153.6(12) . .
W21 O56 W13 153.2(7) . .
W12 O57 W22 148.8(6) . .
W21 O58 W21' 21.8(10) . .
W21 O58 W15 152.7(7) . .
W21' O58 W15 135.3(11) . .
W14 O59 Pr1 158.9(7) . .
W13 O60 W14 119.5(6) . .
W20 O61 W22 120.0(6) . .
W17 O62 W18 154.8(7) . .
W21 O63 W22 120.4(6) . .
W21 O63 W21' 19.4(8) . .
W22 O63 W21' 123.5(7) . .
W22 O64 W19 151.0(6) . .
W15 O65 W13 151.0(7) . .
W19 O66 W18 116.2(5) . .
W15 O67 W16 120.9(6) . .
W16 O68 W14 140.1(7) . .
W12 O69 W19 155.0(6) . .
W18 O70 Pr1 136.0(5) . .
W20 O71 W18 152.0(7) . .
W15 O72 W17 120.9(6) . .
W19 O73 Pr1 138.3(6) . .
W13 O74 W12 121.5(6) . .
Si2 O75 W14 123.8(6) . .
Si2 O75 W12 122.8(6) . .
W14 O75 W12 92.4(4) . .
Si2 O75 W13 125.3(6) . .
W14 O75 W13 93.3(4) . .
W12 O75 W13 89.6(4) . .
Si2 O76 W16 124.3(5) . .
Si2 O76 W17 123.5(6) . .
W16 O76 W17 93.6(4) . .
Si2 O76 W15 123.1(5) . .
W16 O76 W15 93.0(4) . .
W17 O76 W15 90.2(3) . .
Si2 O77 W19 127.6(7) . .
Si2 O77 W18 127.4(6) . .
W19 O77 W18 94.2(4) . .
Si2 O78 W21 127.6(7) . .
Si2 O78 W22 122.9(6) . .
W21 O78 W22 91.3(4) . .
Si2 O78 W20 123.1(6) . .
W21 O78 W20 91.4(4) . .
W22 O78 W20 90.1(4) . .
C5 N5 Cu2 108.8(16) . .
C5 N5 H5C 109.9 . .
Cu2 N5 H5C 109.9 . .
C5 N5 H5D 109.9 . .
Cu2 N5 H5D 109.9 . .
H5C N5 H5D 108.3 . .
C6 N6 Cu2 114.6(14) . .
C6 N6 H6C 108.6 . .
Cu2 N6 H6C 108.6 . .
C6 N6 H6D 108.6 . .
Cu2 N6 H6D 108.6 . .
H6C N6 H6D 107.6 . .
C7 N7 Cu2 110.6(15) . .
C7 N7 H7C 109.5 . .
Cu2 N7 H7C 109.5 . .
C7 N7 H7D 109.5 . .
Cu2 N7 H7D 109.5 . .
H7C N7 H7D 108.1 . .
C8 N8 Cu2 108.3(12) . .
C8 N8 H8C 110.0 . .
Cu2 N8 H8C 110.0 . .
C8 N8 H8D 110.0 . .
Cu2 N8 H8D 110.0 . .
H8C N8 H8D 108.4 . .
C9 N9 Cu3 107.8(12) . .
C9 N9 H9C 110.1 . .
Cu3 N9 H9C 110.1 . .
C9 N9 H9D 110.1 . .
Cu3 N9 H9D 110.1 . .
H9C N9 H9D 108.5 . .
C10 N10 Cu3 107.1(10) . .
C10 N10 H10C 110.3 . .
Cu3 N10 H10C 110.3 . .
C10 N10 H10D 110.3 . .
Cu3 N10 H10D 110.3 . .
H10C N10 H10D 108.6 . .
C11 N11 Cu4 111.7(11) . .
C11 N11 H11C 109.3 . .
Cu4 N11 H11C 109.3 . .
C11 N11 H11D 109.3 . .
Cu4 N11 H11D 109.3 . .
H11C N11 H11D 107.9 . .
C12 N12 Cu4 109.6(11) . .
C12 N12 H12C 109.7 . .
Cu4 N12 H12C 109.7 . .
C12 N12 H12D 109.7 . .
Cu4 N12 H12D 109.7 . .
H12C N12 H12D 108.2 . .
C13 N13 H13C 109.5 . .
C13 N13 H13D 109.5 . .
H13C N13 H13D 109.5 . .
C13 N13 H13E 109.5 . .
H13C N13 H13E 109.5 . .
H13D N13 H13E 109.5 . .
C14 N14 H14C 109.5 . .
C14 N14 H14D 109.5 . .
H14C N14 H14D 109.5 . .
C14 N14 H14E 109.5 . .
H14C N14 H14E 109.5 . .
H14D N14 H14E 109.5 . .
C15 N15 H15C 109.5 . .
C15 N15 H15D 109.5 . .
H15C N15 H15D 109.5 . .
C15 N15 H15E 109.5 . .
H15C N15 H15E 109.5 . .
H15D N15 H15E 109.5 . .
C16 N16 H16C 109.5 . .
C16 N16 H16D 109.5 . .
H16C N16 H16D 109.5 . .
C16 N16 H16E 109.5 . .
H16C N16 H16E 109.5 . .
H16D N16 H16E 109.5 . .
C6 C5 N5 121(2) . .
C6 C5 H5A 107.1 . .
N5 C5 H5A 107.1 . .
C6 C5 H5B 107.0 . .
N5 C5 H5B 107.0 . .
H5A C5 H5B 106.8 . .
C5 C6 N6 106(2) . .
C5 C6 H6A 110.4 . .
N6 C6 H6A 110.4 . .
C5 C6 H6B 110.4 . .
N6 C6 H6B 110.4 . .
H6A C6 H6B 108.6 . .
C8 C7 N7 108.0(19) . .
C8 C7 H7A 110.1 . .
N7 C7 H7A 110.1 . .
C8 C7 H7B 110.1 . .
N7 C7 H7B 110.1 . .
H7A C7 H7B 108.4 . .
C7 C8 N8 116.5(18) . .
C7 C8 H8A 108.2 . .
N8 C8 H8A 108.2 . .
C7 C8 H8B 108.2 . .
N8 C8 H8B 108.2 . .
H8A C8 H8B 107.3 . .
N9 C9 C10 108.7(16) . .
N9 C9 H9A 109.9 . .
C10 C9 H9A 109.9 . .
N9 C9 H9B 109.9 . .
C10 C9 H9B 109.9 . .
H9A C9 H9B 108.3 . .
N10 C10 C9 109.2(17) . .
N10 C10 H10A 109.8 . .
C9 C10 H10A 109.8 . .
N10 C10 H10B 109.8 . .
C9 C10 H10B 109.8 . .
H10A C10 H10B 108.3 . .
N11 C11 C12 108.8(16) . .
N11 C11 H11A 109.9 . .
C12 C11 H11A 109.9 . .
N11 C11 H11B 109.9 . .
C12 C11 H11B 109.9 . .
H11A C11 H11B 108.3 . .
N12 C12 C11 109.4(16) . .
N12 C12 H12A 109.8 . .
C11 C12 H12A 109.8 . .
N12 C12 H12B 109.8 . .
C11 C12 H12B 109.8 . .
H12A C12 H12B 108.2 . .
C14 C13 N13 115.4(19) . .
C14 C13 H13A 108.4 . .
N13 C13 H13A 108.4 . .
C14 C13 H13B 108.4 . .
N13 C13 H13B 108.4 . .
H13A C13 H13B 107.5 . .
C13 C14 N14 115.1(19) . .
C13 C14 H14A 108.5 . .
N14 C14 H14A 108.5 . .
C13 C14 H14B 108.5 . .
N14 C14 H14B 108.5 . .
H14A C14 H14B 107.5 . .
N15 C15 C16 165(3) . .
N15 C15 H15A 94.5 . .
C16 C15 H15A 94.5 . .
N15 C15 H15B 94.5 . .
C16 C15 H15B 94.5 . .
H15A C15 H15B 103.2 . .
C15 C16 N16 153(2) . .
C15 C16 H16A 98.4 . .
N16 C16 H16A 98.4 . .
C15 C16 H16B 98.4 . .
N16 C16 H16B 98.4 . .
H16A C16 H16B 103.8 . .

loop_
_geom_bond_atom_site_label_1
_geom_bond_atom_site_label_2
_geom_bond_distance
_geom_bond_site_symmetry_2
W1 O1 1.690(12) .
W1 O31 1.859(11) .
W1 O29 1.878(11) .
W1 O32 1.895(11) .
W1 O26 1.896(12) .
W1 O33 2.338(10) .
W2 O2 1.705(11) .
W2 O13 1.716(11) .
W2 O28 1.875(11) .
W2 O26 1.909(11) .
W2 O34 2.059(11) .
W2 O33 2.292(11) .
W3 O3 1.701(11) .
W3 O34 1.823(11) .
W3 O16 1.878(10) .
W3 O17 1.883(11) .
W3 O32 1.895(11) .
W3 O33 2.355(11) .
W4 O4 1.704(11) .
W4 O14 1.738(11) .
W4 O28 1.874(11) .
W4 O36 1.935(11) .
W4 O20 2.060(11) .
W4 O37 2.280(10) .
W5 O5 1.694(12) .
W5 O20 1.812(12) .
W5 O17 1.878(11) .
W5 O25 1.882(11) .
W5 O23 1.912(11) .
W5 O37 2.373(10) .
W6 O6 1.660(11) .
W6 O19 1.859(10) .
W6 O30 1.856(12) .
W6 O36 1.867(11) .
W6 O25 1.904(10) .
W6 O37 2.306(10) .
W7 O7 1.691(11) .
W7 O23 1.861(11) .
W7 O35 1.866(12) .
W7 O22 1.876(12) .
W7 O16 1.897(10) .
W7 O38 2.265(11) .
W8 O8 1.701(12) .
W8 O21 1.783(11) .
W8 O18 1.876(11) .
W8 O30 1.888(12) .
W8 O22 1.942(11) .
W8 O38 2.321(11) .
W9 O9 1.699(12) .
W9 O24 1.773(11) .
W9 O29 1.905(11) .
W9 O18 1.911(12) .
W9 O35 1.952(12) .
W9 O38 2.299(10) .
W10 O10 1.681(11) .
W10 O15 1.735(10) .
W10 O27 1.884(10) .
W10 O19 1.920(11) .
W10 O21 2.044(11) .
W10 O39 2.198(10) .
W10 W11 3.2265(17) .
W11 O11 1.659(12) .
W11 O12 1.735(10) .
W11 O31 1.884(11) .
W11 O27 1.911(10) .
W11 O24 2.069(11) .
W11 O39 2.213(10) .
W12 O40 1.678(12) .
W12 O57 1.857(12) .
W12 O69 1.859(11) .
W12 O55 1.888(11) .
W12 O74 1.906(12) .
W12 O75 2.306(11) .
W13 O41 1.685(12) .
W13 O60 1.815(12) .
W13 O74 1.851(13) .
W13 O65 1.887(12) .
W13 O56 1.921(13) .
W13 O75 2.347(10) .
W13 W21' 3.08(3) .
W14 O42 1.687(12) .
W14 O59 1.701(11) .
W14 O55 1.890(12) .
W14 O68 1.909(12) .
W14 O60 2.074(12) .
W14 O75 2.277(10) .
W15 O43 1.682(12) .
W15 O67 1.808(10) .
W15 O65 1.882(13) .
W15 O72 1.898(12) .
W15 O58 1.894(12) .
W15 O76 2.367(10) .
W16 O51 1.712(11) .
W16 O44 1.722(12) .
W16 O68 1.909(12) .
W16 O54 1.937(12) .
W16 O67 2.049(10) .
W16 O76 2.262(10) .
W17 O45 1.678(12) .
W17 O62 1.856(11) .
W17 O53 1.880(12) .
W17 O54 1.884(11) .
W17 O72 1.909(12) .
W17 O76 2.308(10) .
W18 O46 1.696(12) .
W18 O70 1.723(10) .
W18 O62 1.868(11) .
W18 O66 1.912(11) .
W18 O71 2.046(11) .
W18 O77 2.218(11) .
W18 W19 3.2345(18) .
W19 O47 1.712(12) .
W19 O73 1.735(11) .
W19 O66 1.898(11) .
W19 O69 1.906(12) .
W19 O64 2.040(10) .
W19 O77 2.199(11) .
W20 O48 1.675(14) .
W20 O71 1.771(11) .
W20 O61 1.874(12) .
W20 O53 1.877(13) .
W20 O52 1.916(11) .
W20 O78 2.341(12) .
W21 O49 1.683(12) .
W21 O63 1.860(12) .
W21 O52 1.866(13) .
W21 O58 1.869(12) .
W21 O56 1.873(13) .
W21 O78 2.255(11) .
W21' O56 1.24(3) .
W21' O49 1.71(2) .
W21' O58 1.88(2) .
W21' O63 2.11(3) .
W22 O50 1.675(13) .
W22 O64 1.789(10) .
W22 O57 1.894(13) .
W22 O63 1.924(12) .
W22 O61 1.950(13) .
W22 O78 2.336(11) .
Pr1 O14 2.396(11) .
Pr1 O13 2.405(11) .
Pr1 O51 2.405(11) .
Pr1 O73 2.414(11) .
Pr1 O12 2.430(10) .
Pr1 O70 2.429(11) .
Pr1 O15 2.433(11) .
Pr1 O59 2.427(11) .
Cu1 N1 2.049(5) .
Cu1 N3 2.110(5) .
Cu1 N4 2.147(5) .
Cu1 N2 2.174(5) .
Cu1 O41 2.305(12) .
N1 C1 1.410(3) .
N1 H1C 0.9000 .
N1 H1D 0.9000 .
N2 C2 1.478(4) .
N2 H2C 0.9000 .
N2 H2D 0.9000 .
N3 C3 1.495(4) .
N3 H3C 0.9000 .
N3 H3D 0.9000 .
N4 C4 1.481(4) .
N4 H4C 0.9000 .
N4 H4D 0.9000 .
C1 C2 1.356(3) .
C1 H1A 0.9700 .
C1 H1B 0.9700 .
C2 H2A 0.9700 .
C2 H2B 0.9700 .
C3 C4 1.484(3) .
C3 H3A 0.9700 .
C3 H3B 0.9700 .
C4 H4A 0.9700 .
C4 H4B 0.9700 .
Cu2 N5 1.92(2) .
Cu2 N8 1.956(15) .
Cu2 N7 1.95(2) .
Cu2 N6 1.976(17) .
Cu3 N10 1.960(13) 3_655
Cu3 N10 1.960(13) .
Cu3 N9 1.969(15) .
Cu3 N9 1.969(15) 3_655
Cu4 N12 1.943(13) .
Cu4 N12 1.943(13) 3_575
Cu4 N11 1.960(14) 3_575
Cu4 N11 1.960(14) .
Si1 O39 1.583(10) .
Si1 O33 1.587(12) .
Si1 O37 1.604(10) .
Si1 O38 1.610(11) .
Si2 O77 1.575(11) .
Si2 O78 1.598(11) .
Si2 O75 1.612(11) .
Si2 O76 1.621(11) .
N5 C5 1.467(10) .
N5 H5C 0.9000 .
N5 H5D 0.9000 .
N6 C6 1.460(10) .
N6 H6C 0.9000 .
N6 H6D 0.9000 .
N7 C7 1.467(10) .
N7 H7C 0.9000 .
N7 H7D 0.9000 .
N8 C8 1.46(2) .
N8 H8C 0.9000 .
N8 H8D 0.9000 .
N9 C9 1.46(2) .
N9 H9C 0.9000 .
N9 H9D 0.9000 .
N10 C10 1.45(2) .
N10 H10C 0.9000 .
N10 H10D 0.9000 .
N11 C11 1.43(2) .
N11 H11C 0.9000 .
N11 H11D 0.9000 .
N12 C12 1.45(2) .
N12 H12C 0.9000 .
N12 H12D 0.9000 .
N13 C13 1.470(2) .
N13 H13C 0.8900 .
N13 H13D 0.8900 .
N13 H13E 0.8900 .
N14 C14 1.470(2) .
N14 H14C 0.8900 .
N14 H14D 0.8900 .
N14 H14E 0.8900 .
N15 C15 1.471(2) .
N15 H15C 0.8900 .
N15 H15D 0.8900 .
N15 H15E 0.8900 .
N16 C16 1.472(2) .
N16 H16C 0.8900 .
N16 H16D 0.8900 .
N16 H16E 0.8900 .
C5 C6 1.458(10) .
C5 H5A 0.9700 .
C5 H5B 0.9700 .
C6 H6A 0.9700 .
C6 H6B 0.9700 .
C7 C8 1.37(3) .
C7 H7A 0.9700 .
C7 H7B 0.9700 .
C8 H8A 0.9700 .
C8 H8B 0.9700 .
C9 C10 1.46(3) .
C9 H9A 0.9700 .
C9 H9B 0.9700 .
C10 H10A 0.9700 .
C10 H10B 0.9700 .
C11 C12 1.51(3) .
C11 H11A 0.9700 .
C11 H11B 0.9700 .
C12 H12A 0.9700 .
C12 H12B 0.9700 .
C13 C14 1.40(3) .
C13 H13A 0.9700 .
C13 H13B 0.9700 .
C14 H14A 0.9700 .
C14 H14B 0.9700 .
C15 C16 1.471(2) .
C15 H15A 0.9700 .
C15 H15B 0.9700 .
C16 H16A 0.9700 .
C16 H16B 0.9700 .
